data_1503172
loop_
_publ_author_name
'Xie, Peizhong'
'Huang, You'
'Chen, Ruyu'

_publ_section_title
;
 Phosphine-catalyzed domino reaction: highly stereoselective synthesis of
 trans-2,3-dihydrobenzofurans from salicyl N-thiophosphinyl imines and
 allylic carbonates.
;
_journal_issue 17
_journal_name_full 'Organic letters'
_journal_page_first 3768
_journal_page_last 3771
_journal_paper_doi 10.1021/ol101611v
_journal_volume 12
_journal_year 2010
_chemical_formula_moiety 'C31 H27 Br N O3 P S'
_chemical_formula_sum 'C31 H27 Br N O3 P S'
_chemical_formula_weight 604.48
_chemical_name_systematic
; 
 ? 
;
_space_group_IT_number 19
_symmetry_cell_setting orthorhombic
_symmetry_space_group_name_Hall 'P 2ac 2ab'
_symmetry_space_group_name_H-M 'P 21 21 21'
_atom_sites_solution_hydrogens geom
_atom_sites_solution_primary direct
_atom_sites_solution_secondary difmap
_audit_creation_method SHELXL-97
_cell_angle_alpha 90.00
_cell_angle_beta 90.00
_cell_angle_gamma 90.00
_cell_formula_units_Z 4
_cell_length_a 10.2600(10)
_cell_length_b 8.4860(10)
_cell_length_c 30.754(3)
_cell_measurement_reflns_used 7689
_cell_measurement_temperature 113(2)
_cell_measurement_theta_max 28.20
_cell_measurement_theta_min 2.10
_cell_volume 2677.6(5)
_computing_cell_refinement 'CrystalClear-SM Expert 2.0 r2'
_computing_data_collection 'CrystalClear-SM Expert 2.0 r2 (Rigaku, 2009)'
_computing_data_reduction 'CrystalClear-SM Expert 2.0 r2'
_computing_molecular_graphics 'CrystalStructure 4.0'
_computing_publication_material 'CrystalStructure 4.0 (Rigaku, 2009)'
_computing_structure_refinement 'SHELXL-97 (Sheldrick, 1997)'
_computing_structure_solution 'SHELXS-97 (Sheldrick, 1990)'
_diffrn_ambient_temperature 113(2)
_diffrn_detector_area_resol_mean 14.222
_diffrn_measured_fraction_theta_full 1.000
_diffrn_measured_fraction_theta_max 1.000
_diffrn_measurement_device_type 'Rigaku Saturn724 CCD'
_diffrn_measurement_method \w
_diffrn_radiation_monochromator multilayer
_diffrn_radiation_source 'rotating anode'
_diffrn_radiation_type MoK\a
_diffrn_radiation_wavelength 0.71075
_diffrn_reflns_av_R_equivalents 0.1079
_diffrn_reflns_av_sigmaI/netI 0.1422
_diffrn_reflns_limit_h_max 13
_diffrn_reflns_limit_h_min -13
_diffrn_reflns_limit_k_max 6
_diffrn_reflns_limit_k_min -11
_diffrn_reflns_limit_l_max 40
_diffrn_reflns_limit_l_min -40
_diffrn_reflns_number 19452
_diffrn_reflns_theta_full 27.88
_diffrn_reflns_theta_max 27.88
_diffrn_reflns_theta_min 2.09
_diffrn_standards_decay_% 0
_diffrn_standards_interval_count 0
_diffrn_standards_interval_time 0
_diffrn_standards_number 0
_exptl_absorpt_coefficient_mu 1.708
_exptl_absorpt_correction_T_max 0.7717
_exptl_absorpt_correction_T_min 0.6847
_exptl_absorpt_correction_type multi-scan
_exptl_absorpt_process_details CrystalClear
_exptl_crystal_colour colorless
_exptl_crystal_density_diffrn 1.499
_exptl_crystal_density_method 'not measured'
_exptl_crystal_description prism
_exptl_crystal_F_000 1240
_exptl_crystal_size_max 0.24
_exptl_crystal_size_mid 0.18
_exptl_crystal_size_min 0.16
_refine_diff_density_max 0.759
_refine_diff_density_min -1.037
_refine_diff_density_rms 0.095
_refine_ls_abs_structure_details 'Flack H D (1983), Acta Cryst. A39, 876-881'
_refine_ls_abs_structure_Flack -0.012(8)
_refine_ls_extinction_method none
_refine_ls_goodness_of_fit_ref 0.842
_refine_ls_hydrogen_treatment mixed
_refine_ls_matrix_type full
_refine_ls_number_parameters 348
_refine_ls_number_reflns 6367
_refine_ls_number_restraints 0
_refine_ls_restrained_S_all 0.842
_refine_ls_R_factor_all 0.0637
_refine_ls_R_factor_gt 0.0538
_refine_ls_shift/su_max 0.001
_refine_ls_shift/su_mean 0.000
_refine_ls_structure_factor_coef Fsqd
_refine_ls_weighting_details 'calc w=1/[\s^2^(Fo^2^)+(0.0000P)^2^+0.0000P] where P=(Fo^2^+2Fc^2^)/3'
_refine_ls_weighting_scheme calc
_refine_ls_wR_factor_gt 0.0940
_refine_ls_wR_factor_ref 0.1010
_reflns_number_gt 5325
_reflns_number_total 6367
_reflns_threshold_expression >2sigma(I)
_cod_data_source_file ol101611v_si_003.cif
_cod_data_source_block shelxl
_cod_database_code 1503172

loop_
_symmetry_equiv_pos_as_xyz
'x, y, z'
'x+1/2, -y+1/2, -z'
'-x, y+1/2, -z+1/2'
'-x+1/2, -y, z+1/2'

loop_
_atom_site_label
_atom_site_type_symbol
_atom_site_fract_x
_atom_site_fract_y
_atom_site_fract_z
_atom_site_U_iso_or_equiv
_atom_site_adp_type
_atom_site_occupancy
_atom_site_symmetry_multiplicity
_atom_site_calc_flag
_atom_site_refinement_flags
Br1 Br 0.56737(5) 0.78445(6) 0.820963(13) 0.03011(12) Uani 1 1 d .
S1 S 0.18849(10) 0.58181(13) 0.63179(3) 0.0214(2) Uani 1 1 d .
P1 P 0.21823(9) 0.80076(14) 0.64735(3) 0.0166(2) Uani 1 1 d .
O1 O 0.6534(3) 0.9433(3) 0.63376(9) 0.0207(6) Uani 1 1 d .
O2 O 0.7709(3) 0.4194(4) 0.59530(11) 0.0396(9) Uani 1 1 d .
O3 O 0.5606(3) 0.4837(3) 0.58569(8) 0.0218(6) Uani 1 1 d .
N1 N 0.3707(3) 0.8552(4) 0.63986(10) 0.0168(7) Uani 1 1 d .
C1 C 0.5963(4) 0.8036(5) 0.61302(11) 0.0166(8) Uani 1 1 d .
C2 C 0.4869(3) 0.7582(5) 0.64552(11) 0.0168(8) Uani 1 1 d .
H2 H 0.4659 0.6432 0.6441 0.020 Uiso 1 1 calc R
C3 C 0.5552(4) 0.8009(5) 0.68759(12) 0.0170(8) Uani 1 1 d .
C4 C 0.6460(4) 0.9146(5) 0.67795(13) 0.0191(8) Uani 1 1 d .
C5 C 0.7199(4) 0.9880(5) 0.70936(12) 0.0213(9) Uani 1 1 d .
H5 H 0.7837 1.0648 0.7021 0.026 Uiso 1 1 calc R
C6 C 0.6966(4) 0.9438(5) 0.75239(13) 0.0226(9) Uani 1 1 d .
H6 H 0.7459 0.9905 0.7751 0.027 Uiso 1 1 calc R
C7 C 0.6043(4) 0.8351(5) 0.76205(12) 0.0202(9) Uani 1 1 d .
C8 C 0.5315(4) 0.7584(5) 0.73012(11) 0.0193(9) Uani 1 1 d .
H8 H 0.4685 0.6806 0.7373 0.023 Uiso 1 1 calc R
C9 C 0.5557(4) 0.8515(4) 0.56736(11) 0.0176(8) Uani 1 1 d .
C10 C 0.4443(4) 0.7899(5) 0.54784(11) 0.0220(9) Uani 1 1 d .
H10 H 0.3918 0.7161 0.5631 0.026 Uiso 1 1 calc R
C11 C 0.4097(4) 0.8364(5) 0.50596(12) 0.0257(10) Uani 1 1 d .
H11 H 0.3323 0.7966 0.4931 0.031 Uiso 1 1 calc R
C12 C 0.4870(4) 0.9397(5) 0.48331(13) 0.0271(10) Uani 1 1 d .
H12 H 0.4628 0.9717 0.4548 0.033 Uiso 1 1 calc R
C13 C 0.6003(5) 0.9971(5) 0.50185(14) 0.0289(10) Uani 1 1 d .
H13 H 0.6550 1.0665 0.4859 0.035 Uiso 1 1 calc R
C14 C 0.6341(4) 0.9530(5) 0.54413(13) 0.0229(9) Uani 1 1 d .
H14 H 0.7116 0.9931 0.5569 0.028 Uiso 1 1 calc R
C15 C 0.7063(4) 0.6824(5) 0.61151(12) 0.0176(8) Uani 1 1 d .
C16 C 0.8297(4) 0.7199(6) 0.61957(12) 0.0271(10) Uani 1 1 d .
H16A H 0.8964 0.6433 0.6160 0.033 Uiso 1 1 calc R
H16B H 0.8513 0.8234 0.6289 0.033 Uiso 1 1 calc R
C17 C 0.6841(4) 0.5155(5) 0.59689(13) 0.0230(9) Uani 1 1 d .
C18 C 0.5398(4) 0.3234(5) 0.57048(13) 0.0273(10) Uani 1 1 d .
H18A H 0.5656 0.2472 0.5933 0.033 Uiso 1 1 calc R
H18B H 0.5930 0.3031 0.5442 0.033 Uiso 1 1 calc R
C19 C 0.3968(4) 0.3051(5) 0.56001(13) 0.0295(10) Uani 1 1 d .
H19A H 0.3450 0.3265 0.5861 0.035 Uiso 1 1 calc R
H19B H 0.3800 0.1973 0.5501 0.035 Uiso 1 1 calc R
H19C H 0.3726 0.3797 0.5370 0.035 Uiso 1 1 calc R
C20 C 0.1294(4) 0.9399(5) 0.61462(12) 0.0181(8) Uani 1 1 d .
C21 C 0.0848(5) 1.0823(5) 0.63085(14) 0.0332(12) Uani 1 1 d .
H21 H 0.1005 1.1090 0.6604 0.040 Uiso 1 1 calc R
C22 C 0.0172(5) 1.1868(6) 0.60410(15) 0.0426(14) Uani 1 1 d .
H22 H -0.0118 1.2851 0.6153 0.051 Uiso 1 1 calc R
C23 C -0.0074(4) 1.1479(5) 0.56171(14) 0.0285(10) Uani 1 1 d .
H23 H -0.0554 1.2182 0.5438 0.034 Uiso 1 1 calc R
C24 C 0.0371(5) 1.0070(6) 0.54483(13) 0.0293(11) Uani 1 1 d .
H24 H 0.0214 0.9811 0.5152 0.035 Uiso 1 1 calc R
C25 C 0.1050(4) 0.9038(5) 0.57139(13) 0.0284(11) Uani 1 1 d .
H25 H 0.1353 0.8067 0.5598 0.034 Uiso 1 1 calc R
C26 C 0.1718(4) 0.8403(5) 0.70308(11) 0.0173(8) Uani 1 1 d .
C27 C 0.2455(4) 0.9351(5) 0.72987(12) 0.0204(9) Uani 1 1 d .
H27 H 0.3228 0.9822 0.7190 0.024 Uiso 1 1 calc R
C28 C 0.2081(4) 0.9626(5) 0.77270(13) 0.0260(10) Uani 1 1 d .
H28 H 0.2599 1.0276 0.7910 0.031 Uiso 1 1 calc R
C29 C 0.0950(4) 0.8948(5) 0.78849(14) 0.0293(11) Uani 1 1 d .
H29 H 0.0696 0.9123 0.8178 0.035 Uiso 1 1 calc R
C30 C 0.0186(4) 0.8015(6) 0.76172(13) 0.0268(10) Uani 1 1 d .
H30 H -0.0596 0.7563 0.7726 0.032 Uiso 1 1 calc R
C31 C 0.0562(4) 0.7743(5) 0.71933(12) 0.0250(9) Uani 1 1 d .
H31 H 0.0036 0.7104 0.7010 0.030 Uiso 1 1 calc R
H1 H 0.388(4) 0.952(5) 0.6351(14) 0.037(15) Uiso 1 1 d .

loop_
_atom_site_aniso_label
_atom_site_aniso_U_11
_atom_site_aniso_U_22
_atom_site_aniso_U_33
_atom_site_aniso_U_23
_atom_site_aniso_U_13
_atom_site_aniso_U_12
Br1 0.0440(3) 0.0280(2) 0.01839(19) -0.00218(18) -0.00243(19) -0.0012(2)
S1 0.0179(5) 0.0204(6) 0.0260(5) -0.0010(4) -0.0016(4) 0.0001(5)
P1 0.0106(5) 0.0205(6) 0.0186(4) -0.0013(4) -0.0008(4) 0.0014(4)
O1 0.0184(15) 0.0210(16) 0.0225(14) -0.0042(12) -0.0010(12) -0.0028(13)
O2 0.0249(18) 0.029(2) 0.065(2) -0.0050(18) 0.0047(17) 0.0120(16)
O3 0.0196(15) 0.0188(15) 0.0271(14) -0.0035(12) 0.0006(13) 0.0006(14)
N1 0.0115(16) 0.022(2) 0.0173(16) -0.0009(14) -0.0009(13) 0.0005(15)
C1 0.0172(19) 0.014(2) 0.0182(17) -0.0043(15) -0.0005(15) -0.0032(17)
C2 0.0100(17) 0.022(2) 0.0185(17) -0.0008(16) 0.0032(14) -0.0023(16)
C3 0.0100(17) 0.019(2) 0.0221(18) -0.0029(16) -0.0015(14) 0.0034(18)
C4 0.0142(19) 0.021(2) 0.0223(19) -0.0041(18) 0.0009(16) 0.0035(17)
C5 0.021(2) 0.019(2) 0.0232(19) -0.0047(17) -0.0008(17) -0.0009(18)
C6 0.016(2) 0.026(2) 0.026(2) -0.0078(18) -0.0064(17) 0.0028(18)
C7 0.028(2) 0.018(2) 0.0144(18) 0.0006(15) -0.0049(16) 0.0035(18)
C8 0.019(2) 0.019(2) 0.0203(18) 0.0027(16) 0.0012(15) -0.0006(17)
C9 0.017(2) 0.018(2) 0.0178(17) -0.0021(15) 0.0039(16) -0.0006(18)
C10 0.018(2) 0.025(2) 0.0229(19) -0.0032(17) -0.0017(16) 0.002(2)
C11 0.028(2) 0.026(2) 0.024(2) -0.0064(18) -0.0030(18) 0.001(2)
C12 0.035(3) 0.027(3) 0.019(2) -0.0019(18) -0.0009(18) 0.006(2)
C13 0.034(3) 0.023(2) 0.030(2) 0.0017(19) 0.002(2) -0.002(2)
C14 0.018(2) 0.026(3) 0.024(2) 0.0000(18) -0.0012(16) -0.0018(19)
C15 0.0138(19) 0.020(2) 0.0186(17) 0.0028(16) -0.0004(15) 0.0045(17)
C16 0.021(2) 0.037(3) 0.0228(19) -0.003(2) 0.0023(16) 0.003(2)
C17 0.017(2) 0.029(2) 0.0230(19) 0.0038(18) 0.0031(17) 0.002(2)
C18 0.033(3) 0.022(2) 0.027(2) -0.0055(18) 0.0055(19) -0.003(2)
C19 0.029(3) 0.029(3) 0.030(2) -0.006(2) 0.0015(18) -0.007(2)
C20 0.0144(19) 0.018(2) 0.0220(19) 0.0018(16) -0.0027(16) -0.0010(17)
C21 0.044(3) 0.026(3) 0.029(2) -0.0088(19) -0.012(2) 0.017(2)
C22 0.055(3) 0.030(3) 0.043(3) -0.008(2) -0.017(2) 0.025(3)
C23 0.029(3) 0.024(3) 0.033(2) 0.002(2) -0.010(2) 0.005(2)
C24 0.041(3) 0.029(3) 0.0180(19) 0.0004(18) -0.0061(19) 0.009(2)
C25 0.032(3) 0.032(3) 0.021(2) -0.0001(19) -0.0045(18) 0.012(2)
C26 0.0164(19) 0.020(2) 0.0153(17) 0.0005(16) -0.0010(15) 0.0013(17)
C27 0.015(2) 0.022(2) 0.024(2) -0.0018(18) 0.0024(16) 0.0000(18)
C28 0.029(3) 0.027(3) 0.022(2) -0.0025(18) 0.0010(18) 0.000(2)
C29 0.035(3) 0.029(3) 0.024(2) -0.0016(19) 0.0061(19) 0.007(2)
C30 0.021(2) 0.028(3) 0.031(2) 0.011(2) 0.0102(17) 0.004(2)
C31 0.018(2) 0.029(2) 0.028(2) 0.0039(19) -0.0001(17) -0.004(2)

loop_
_atom_type_symbol
_atom_type_description
_atom_type_scat_dispersion_real
_atom_type_scat_dispersion_imag
_atom_type_scat_source
C C 0.0033 0.0016 'International Tables Vol C Tables 4.2.6.8 and 6.1.1.4'
H H 0.0000 0.0000 'International Tables Vol C Tables 4.2.6.8 and 6.1.1.4'
N N 0.0061 0.0033 'International Tables Vol C Tables 4.2.6.8 and 6.1.1.4'
O O 0.0106 0.0060 'International Tables Vol C Tables 4.2.6.8 and 6.1.1.4'
P P 0.1023 0.0942 'International Tables Vol C Tables 4.2.6.8 and 6.1.1.4'
S S 0.1246 0.1234 'International Tables Vol C Tables 4.2.6.8 and 6.1.1.4'
Br Br -0.2901 2.4595 'International Tables Vol C Tables 4.2.6.8 and 6.1.1.4'

loop_
_geom_angle_atom_site_label_1
_geom_angle_atom_site_label_2
_geom_angle_atom_site_label_3
_geom_angle
N1 P1 C20 102.64(18)
N1 P1 C26 109.28(18)
C20 P1 C26 105.92(18)
N1 P1 S1 112.53(14)
C20 P1 S1 114.22(14)
C26 P1 S1 111.67(14)
C4 O1 C1 105.2(3)
C17 O3 C18 114.2(3)
C2 N1 P1 126.9(3)
C2 N1 H1 113(3)
P1 N1 H1 120(3)
O1 C1 C9 107.1(3)
O1 C1 C15 105.2(3)
C9 C1 C15 110.8(3)
O1 C1 C2 102.1(3)
C9 C1 C2 117.5(3)
C15 C1 C2 112.8(3)
N1 C2 C3 110.1(3)
N1 C2 C1 112.0(3)
C3 C2 C1 99.0(3)
N1 C2 H2 111.7
C3 C2 H2 111.7
C1 C2 H2 111.7
C4 C3 C8 120.5(4)
C4 C3 C2 107.3(3)
C8 C3 C2 131.8(4)
C3 C4 C5 122.7(4)
C3 C4 O1 111.9(3)
C5 C4 O1 125.4(4)
C4 C5 C6 116.7(4)
C4 C5 H5 121.7
C6 C5 H5 121.7
C7 C6 C5 120.7(4)
C7 C6 H6 119.7
C5 C6 H6 119.7
C6 C7 C8 122.5(4)
C6 C7 Br1 120.2(3)
C8 C7 Br1 117.3(3)
C3 C8 C7 116.8(4)
C3 C8 H8 121.6
C7 C8 H8 121.6
C14 C9 C10 119.4(4)
C14 C9 C1 119.0(4)
C10 C9 C1 121.5(4)
C9 C10 C11 120.1(4)
C9 C10 H10 120.0
C11 C10 H10 120.0
C12 C11 C10 120.2(4)
C12 C11 H11 119.9
C10 C11 H11 119.9
C11 C12 C13 120.1(4)
C11 C12 H12 119.9
C13 C12 H12 119.9
C12 C13 C14 119.8(4)
C12 C13 H13 120.1
C14 C13 H13 120.1
C9 C14 C13 120.4(4)
C9 C14 H14 119.8
C13 C14 H14 119.8
C16 C15 C17 115.2(4)
C16 C15 C1 122.5(4)
C17 C15 C1 122.1(3)
C15 C16 H16A 120.0
C15 C16 H16B 120.0
H16A C16 H16B 120.0
O2 C17 O3 123.4(4)
O2 C17 C15 122.4(4)
O3 C17 C15 114.2(4)
O3 C18 C19 107.9(3)
O3 C18 H18A 110.1
C19 C18 H18A 110.1
O3 C18 H18B 110.1
C19 C18 H18B 110.1
H18A C18 H18B 108.4
C18 C19 H19A 109.5
C18 C19 H19B 109.5
H19A C19 H19B 109.5
C18 C19 H19C 109.5
H19A C19 H19C 109.5
H19B C19 H19C 109.5
C21 C20 C25 118.6(4)
C21 C20 P1 122.6(3)
C25 C20 P1 118.9(3)
C20 C21 C22 120.4(4)
C20 C21 H21 119.8
C22 C21 H21 119.8
C23 C22 C21 120.0(5)
C23 C22 H22 120.0
C21 C22 H22 120.0
C22 C23 C24 120.4(4)
C22 C23 H23 119.8
C24 C23 H23 119.8
C23 C24 C25 119.5(4)
C23 C24 H24 120.3
C25 C24 H24 120.3
C24 C25 C20 121.1(4)
C24 C25 H25 119.5
C20 C25 H25 119.5
C27 C26 C31 119.0(4)
C27 C26 P1 122.0(3)
C31 C26 P1 119.0(3)
C26 C27 C28 120.9(4)
C26 C27 H27 119.6
C28 C27 H27 119.6
C29 C28 C27 119.6(4)
C29 C28 H28 120.2
C27 C28 H28 120.2
C28 C29 C30 120.2(4)
C28 C29 H29 119.9
C30 C29 H29 119.9
C31 C30 C29 120.0(4)
C31 C30 H30 120.0
C29 C30 H30 120.0
C30 C31 C26 120.4(4)
C30 C31 H31 119.8
C26 C31 H31 119.8

loop_
_geom_bond_atom_site_label_1
_geom_bond_atom_site_label_2
_geom_bond_distance
Br1 C7 1.900(4)
S1 P1 1.9427(16)
P1 N1 1.647(3)
P1 C20 1.799(4)
P1 C26 1.811(4)
O1 C4 1.383(5)
O1 C1 1.468(4)
O2 C17 1.209(5)
O3 C17 1.340(5)
O3 C18 1.454(4)
N1 C2 1.459(5)
N1 H1 0.85(4)
C1 C9 1.520(5)
C1 C15 1.527(5)
C1 C2 1.552(5)
C2 C3 1.516(5)
C2 H2 1.0000
C3 C4 1.374(5)
C3 C8 1.378(5)
C4 C5 1.377(5)
C5 C6 1.396(5)
C5 H5 0.9500
C6 C7 1.355(5)
C6 H6 0.9500
C7 C8 1.395(5)
C8 H8 0.9500
C9 C14 1.378(5)
C9 C10 1.393(5)
C10 C11 1.393(5)
C10 H10 0.9500
C11 C12 1.372(6)
C11 H11 0.9500
C12 C13 1.384(6)
C12 H12 0.9500
C13 C14 1.397(5)
C13 H13 0.9500
C14 H14 0.9500
C15 C16 1.329(5)
C15 C17 1.503(6)
C16 H16A 0.9500
C16 H16B 0.9500
C18 C19 1.510(5)
C18 H18A 0.9900
C18 H18B 0.9900
C19 H19A 0.9800
C19 H19B 0.9800
C19 H19C 0.9800
C20 C21 1.385(5)
C20 C25 1.387(5)
C21 C22 1.395(6)
C21 H21 0.9500
C22 C23 1.368(5)
C22 H22 0.9500
C23 C24 1.381(6)
C23 H23 0.9500
C24 C25 1.385(5)
C24 H24 0.9500
C25 H25 0.9500
C26 C27 1.377(5)
C26 C31 1.403(5)
C27 C28 1.391(5)
C27 H27 0.9500
C28 C29 1.383(6)
C28 H28 0.9500
C29 C30 1.385(6)
C29 H29 0.9500
C30 C31 1.379(5)
C30 H30 0.9500
C31 H31 0.9500

loop_
_geom_torsion_atom_site_label_1
_geom_torsion_atom_site_label_2
_geom_torsion_atom_site_label_3
_geom_torsion_atom_site_label_4
_geom_torsion
C20 P1 N1 C2 -157.2(3)
C26 P1 N1 C2 90.7(3)
S1 P1 N1 C2 -34.0(3)
C4 O1 C1 C9 159.3(3)
C4 O1 C1 C15 -82.7(3)
C4 O1 C1 C2 35.2(3)
P1 N1 C2 C3 -103.9(4)
P1 N1 C2 C1 147.0(3)
O1 C1 C2 N1 80.0(3)
C9 C1 C2 N1 -36.8(5)
C15 C1 C2 N1 -167.6(3)
O1 C1 C2 C3 -36.0(3)
C9 C1 C2 C3 -152.9(3)
C15 C1 C2 C3 76.3(4)
N1 C2 C3 C4 -91.9(4)
C1 C2 C3 C4 25.6(4)
N1 C2 C3 C8 80.7(5)
C1 C2 C3 C8 -161.8(4)
C8 C3 C4 C5 1.9(6)
C2 C3 C4 C5 175.5(4)
C8 C3 C4 O1 -178.5(3)
C2 C3 C4 O1 -4.9(4)
C1 O1 C4 C3 -19.9(4)
C1 O1 C4 C5 159.7(4)
C3 C4 C5 C6 -1.3(6)
O1 C4 C5 C6 179.1(4)
C4 C5 C6 C7 -0.7(6)
C5 C6 C7 C8 2.1(6)
C5 C6 C7 Br1 -176.7(3)
C4 C3 C8 C7 -0.5(6)
C2 C3 C8 C7 -172.3(4)
C6 C7 C8 C3 -1.5(6)
Br1 C7 C8 C3 177.3(3)
O1 C1 C9 C14 38.4(5)
C15 C1 C9 C14 -75.9(5)
C2 C1 C9 C14 152.4(4)
O1 C1 C9 C10 -144.5(4)
C15 C1 C9 C10 101.2(4)
C2 C1 C9 C10 -30.5(5)
C14 C9 C10 C11 -2.9(6)
C1 C9 C10 C11 180.0(4)
C9 C10 C11 C12 1.8(6)
C10 C11 C12 C13 0.5(7)
C11 C12 C13 C14 -1.6(7)
C10 C9 C14 C13 1.8(6)
C1 C9 C14 C13 179.0(4)
C12 C13 C14 C9 0.5(7)
O1 C1 C15 C16 -12.3(5)
C9 C1 C15 C16 103.1(4)
C2 C1 C15 C16 -122.8(4)
O1 C1 C15 C17 173.3(3)
C9 C1 C15 C17 -71.3(5)
C2 C1 C15 C17 62.8(4)
C18 O3 C17 O2 -1.2(6)
C18 O3 C17 C15 178.5(3)
C16 C15 C17 O2 4.6(6)
C1 C15 C17 O2 179.4(4)
C16 C15 C17 O3 -175.1(3)
C1 C15 C17 O3 -0.3(5)
C17 O3 C18 C19 179.0(3)
N1 P1 C20 C21 -90.1(4)
C26 P1 C20 C21 24.5(4)
S1 P1 C20 C21 147.8(3)
N1 P1 C20 C25 89.6(4)
C26 P1 C20 C25 -155.8(3)
S1 P1 C20 C25 -32.5(4)
C25 C20 C21 C22 -0.1(7)
P1 C20 C21 C22 179.5(4)
C20 C21 C22 C23 1.0(8)
C21 C22 C23 C24 -1.6(8)
C22 C23 C24 C25 1.2(7)
C23 C24 C25 C20 -0.3(7)
C21 C20 C25 C24 -0.3(7)
P1 C20 C25 C24 -179.9(4)
N1 P1 C26 C27 14.0(4)
C20 P1 C26 C27 -95.9(4)
S1 P1 C26 C27 139.1(3)
N1 P1 C26 C31 -166.9(3)
C20 P1 C26 C31 83.2(4)
S1 P1 C26 C31 -41.7(4)
C31 C26 C27 C28 1.4(6)
P1 C26 C27 C28 -179.5(3)
C26 C27 C28 C29 -0.4(7)
C27 C28 C29 C30 -0.7(7)
C28 C29 C30 C31 0.9(7)
C29 C30 C31 C26 0.1(7)
C27 C26 C31 C30 -1.2(6)
P1 C26 C31 C30 179.6(3)
